data_2009783
loop_
_publ_author_name
'Ansari, Mohammad A.'
'Bollinger, John C.'
'Christuk, Christopher C.'
'Ibers, James A.'

_publ_section_title
;
 Synthesis and structure of [(\m~3~-I)(\m~3~-WSe~4~){Ag(PMe~2~Ph)}~3~]
;
_journal_issue 6
_journal_name_full 'Acta Crystallographica Section C'
_journal_page_first 869
_journal_page_last 871
_journal_paper_doi 10.1107/S0108270193012338
_journal_volume 50
_journal_year 1994
_chemical_formula_moiety '[(\m~3~-I)(\m~3~-WSe~4~)(AgC~8~H~11~P)~3~]'
_chemical_formula_structural (\m~3~-I)(\m~3~-WSe~4~)(Ag(PMe~2~Ph))~3~
_chemical_formula_sum 'C24 H33 Ag3 I P3 Se4 W'
_chemical_formula_weight 1364.61
_chemical_name_systematic (\m~3~-iodo)(\m~3~-tetraselenidotungstide)tris(dimethylphenylphosphinesilver)
_space_group_IT_number 167
_symmetry_cell_setting trigonal
_symmetry_space_group_name_Hall '-R 3 2"c'
_symmetry_space_group_name_H-M 'R -3 c :H'
_audit_creation_method SHELXL
_cell_angle_alpha 90.00
_cell_angle_beta 90.00
_cell_angle_gamma 120.00
_cell_formula_units_Z 12
_cell_length_a 13.488(6)
_cell_length_b 13.488(6)
_cell_length_c 65.50(3)
_cell_measurement_reflns_used 25
_cell_measurement_temperature 108(2)
_cell_measurement_theta_max 22.93
_cell_measurement_theta_min 18.58
_cell_volume 10320(8)
_computing_cell_refinement 'CELREF (local program)'
_computing_data_reduction 'NUPICK (local program)'
_computing_molecular_graphics SHELXTL/PC
_computing_publication_material SHELXL92
_computing_structure_refinement 'SHELXL92 (Sheldrick, 1993)'
_computing_structure_solution 'SHELXTL/PC (Sheldrick, 1990)'
_diffrn_ambient_temperature 108(2)
_diffrn_measurement_device 'Picker diffractometer'
_diffrn_measurement_method '\q-2\q scans'
_diffrn_radiation_monochromator graphite
_diffrn_radiation_source 'standard-focus sealed tube'
_diffrn_radiation_type MoK\a~1~
_diffrn_radiation_wavelength 0.7093
_diffrn_reflns_av_R_equivalents 0.093
_diffrn_reflns_av_sigmaI/netI 0.0840
_diffrn_reflns_limit_h_max 16
_diffrn_reflns_limit_h_min 0
_diffrn_reflns_limit_k_max 16
_diffrn_reflns_limit_k_min 0
_diffrn_reflns_limit_l_max 92
_diffrn_reflns_limit_l_min -92
_diffrn_reflns_number 6479
_diffrn_reflns_theta_max 30.07
_diffrn_reflns_theta_min 1.85
_diffrn_standards_decay_% 7
_diffrn_standards_interval_count 100
_diffrn_standards_number 6
_exptl_absorpt_coefficient_mu 10.3
_exptl_absorpt_correction_T_max 0.149
_exptl_absorpt_correction_T_min 0.027
_exptl_absorpt_correction_type analytical
_exptl_crystal_colour red
_exptl_crystal_density_diffrn 2.635
_exptl_crystal_description 'rectangular block'
_exptl_crystal_F_000 7512
_exptl_crystal_size_max 0.48
_exptl_crystal_size_mid 0.37
_exptl_crystal_size_min 0.23
_refine_diff_density_max 1.90
_refine_diff_density_min -2.58
_refine_ls_extinction_method none
_refine_ls_goodness_of_fit_all 1.35
_refine_ls_goodness_of_fit_obs 1.47
_refine_ls_matrix_type full
_refine_ls_number_parameters 111
_refine_ls_number_reflns 3296
_refine_ls_number_restraints 0
_refine_ls_restrained_S_all 1.35
_refine_ls_restrained_S_obs 1.47
_refine_ls_R_factor_all 0.074
_refine_ls_R_factor_obs 0.050
_refine_ls_shift/esd_max -0.033
_refine_ls_shift/esd_mean 0.001
_refine_ls_structure_factor_coef Fsqd
_refine_ls_weighting_details 'w = 1/[\s^2^(F~o~^2^) + (0.04F~o~^2^)^2^]'
_refine_ls_weighting_scheme calc
_refine_ls_wR_factor_all 0.129
_refine_ls_wR_factor_obs 0.121
_reflns_number_observed 2493
_reflns_number_total 3298
_reflns_observed_criterion 'I > 2\s(I)'
_cod_data_source_file hu1076.cif
_cod_data_source_block agwse
_cod_depositor_comments
;
The following automatic conversions were performed:

'_refine_ls_weighting_scheme' value ' calc
w = 1/[\s^2^(F~o~^2^) + (0.04F~o~^2^)^2^]' was changed to 'calc'. New
tag '_refine_ls_weighting_details' was created. The value of the new
tag was set to 'w = 1/[\s^2^(F~o~^2^) + (0.04F~o~^2^)^2^]'.

Automatic conversion script
Id: cif_fix_values 3143 2015-03-26 13:38:13Z robertas 
;
_cod_original_cell_volume 10320.(8)
_cod_original_sg_symbol_H-M 'R -3 c'
_cod_database_code 2009783

loop_
_symmetry_equiv_pos_as_xyz
'x, y, z'
'-y, x-y, z'
'-x+y, -x, z'
'y, x, -z+1/2'
'x-y, -y, -z+1/2'
'-x, -x+y, -z+1/2'
'x+2/3, y+1/3, z+1/3'
'-y+2/3, x-y+1/3, z+1/3'
'-x+y+2/3, -x+1/3, z+1/3'
'y+2/3, x+1/3, -z+5/6'
'x-y+2/3, -y+1/3, -z+5/6'
'-x+2/3, -x+y+1/3, -z+5/6'
'x+1/3, y+2/3, z+2/3'
'-y+1/3, x-y+2/3, z+2/3'
'-x+y+1/3, -x+2/3, z+2/3'
'y+1/3, x+2/3, -z+7/6'
'x-y+1/3, -y+2/3, -z+7/6'
'-x+1/3, -x+y+2/3, -z+7/6'
'-x, -y, -z'
'y, -x+y, -z'
'x-y, x, -z'
'-y, -x, z-1/2'
'-x+y, y, z-1/2'
'x, x-y, z-1/2'
'-x+2/3, -y+1/3, -z+1/3'
'y+2/3, -x+y+1/3, -z+1/3'
'x-y+2/3, x+1/3, -z+1/3'
'-y+2/3, -x+1/3, z-1/6'
'-x+y+2/3, y+1/3, z-1/6'
'x+2/3, x-y+1/3, z-1/6'
'-x+1/3, -y+2/3, -z+2/3'
'y+1/3, -x+y+2/3, -z+2/3'
'x-y+1/3, x+2/3, -z+2/3'
'-y+1/3, -x+2/3, z+1/6'
'-x+y+1/3, y+2/3, z+1/6'
'x+1/3, x-y+2/3, z+1/6'

loop_
_atom_site_aniso_label
_atom_site_aniso_U_11
_atom_site_aniso_U_22
_atom_site_aniso_U_33
_atom_site_aniso_U_12
_atom_site_aniso_U_13
_atom_site_aniso_U_23
W 0.0138(2) 0.0138(2) 0.0174(3) 0.00689(8) 0.000 0.000
Se1 0.0347(5) 0.0347(5) 0.0206(8) 0.0173(3) 0.000 0.000
Se2 0.0191(4) 0.0124(3) 0.0265(4) 0.0075(3) 0.0032(3) 0.0018(3)
I 0.0191(3) 0.0191(3) 0.0210(4) 0.00954(13) 0.000 0.000
Ag 0.0205(3) 0.0216(3) 0.0302(4) 0.0116(2) 0.0061(2) -0.0016(2)
P 0.0185(9) 0.0199(9) 0.0242(11) 0.0110(8) 0.0030(7) 0.0012(8)
C1 0.017(3) 0.024(4) 0.032(4) 0.013(3) -0.004(3) 0.002(3)
C2 0.026(4) 0.027(4) 0.021(4) 0.015(3) 0.004(3) 0.004(3)
C3 0.016(3) 0.024(4) 0.034(5) 0.013(3) 0.000(3) -0.004(3)
C4 0.032(5) 0.039(5) 0.037(5) 0.022(4) 0.016(4) -0.002(4)
C5 0.020(4) 0.026(4) 0.041(5) 0.008(3) 0.008(4) 0.006(4)
C6 0.033(5) 0.025(4) 0.042(6) 0.017(4) 0.004(4) -0.002(4)
C7 0.033(4) 0.027(4) 0.031(5) 0.021(4) 0.006(4) -0.002(4)
C8 0.031(5) 0.026(4) 0.034(5) 0.016(4) 0.016(4) 0.008(4)

loop_
_atom_site_label
_atom_site_fract_x
_atom_site_fract_y
_atom_site_fract_z
_atom_site_U_iso_or_equiv
_atom_site_thermal_displace_type
_atom_site_calc_flag
_atom_site_refinement_flags
_atom_site_occupancy
_atom_site_disorder_group
_atom_site_type_symbol
W 0.3333 0.6666 0.353965(8) 0.01500(13) Uani d S 1 . W
Se1 0.3333 0.6666 0.38850(3) 0.0300(3) Uani d S 1 . Se
Se2 0.27453(7) 0.47749(6) 0.343452(13) 0.0195(2) Uani d . 1 . Se
I 0.3333 0.6666 0.286546(14) 0.0197(2) Uani d S 1 . I
Ag 0.45515(5) 0.61388(6) 0.321658(11) 0.0236(2) Uani d . 1 . Ag
P 0.5654(2) 0.5628(2) 0.30002(3) 0.0202(4) Uani d . 1 . P
C1 0.6799(7) 0.5448(7) 0.31083(14) 0.023(2) Uani d . 1 . C
H1A 0.7476(19) 0.6201(7) 0.3131(9) 0.028 Uiso calc R 1 . H
H1B 0.699(4) 0.501(5) 0.3014(4) 0.028 Uiso calc R 1 . H
H1C 0.655(2) 0.504(5) 0.3239(5) 0.028 Uiso calc R 1 . H
C2 0.6342(7) 0.6654(7) 0.28007(13) 0.024(2) Uani d . 1 . C
H2A 0.697(3) 0.7358(19) 0.2858(2) 0.029 Uiso calc R 1 . H
H2B 0.5788(14) 0.682(4) 0.2736(6) 0.029 Uiso calc R 1 . H
H2C 0.664(5) 0.634(2) 0.2698(5) 0.029 Uiso calc R 1 . H
C3 0.4788(7) 0.4319(7) 0.28633(15) 0.023(2) Uani d . 1 . C
C4 0.3625(8) 0.3599(9) 0.2921(2) 0.034(2) Uani d . 1 . C
H4 0.3307(8) 0.3815(9) 0.3030(2) 0.041 Uiso calc R 1 . H
C5 0.2979(7) 0.2610(8) 0.2821(2) 0.031(2) Uani d . 1 . C
H5 0.2228(7) 0.2099(8) 0.2869(2) 0.037 Uiso calc R 1 . H
C6 0.3376(8) 0.2321(8) 0.2652(2) 0.032(2) Uani d . 1 . C
H6 0.2884(8) 0.1643(8) 0.2578(2) 0.039 Uiso calc R 1 . H
C7 0.4489(7) 0.3015(7) 0.25880(15) 0.027(2) Uani d . 1 . C
H7 0.4772(7) 0.2823(7) 0.24708(15) 0.033 Uiso calc R 1 . H
C8 0.5181(8) 0.3987(8) 0.2697(2) 0.030(2) Uani d . 1 . C
H8 0.5957(8) 0.4449(8) 0.2656(2) 0.036 Uiso calc R 1 . H

loop_
_atom_type_symbol
_atom_type_description
_atom_type_scat_dispersion_real
_atom_type_scat_dispersion_imag
_atom_type_scat_source
C C 0.0033 0.0016 'International Tables Vol C Tables 4.2.6.8 and 6.1.1.4'
H H 0.0000 0.0000 'International Tables Vol C Tables 4.2.6.8 and 6.1.1.4'
P P 0.1023 0.0942 'International Tables Vol C Tables 4.2.6.8 and 6.1.1.4'
Se Se -0.0929 2.2259 'International Tables Vol C Tables 4.2.6.8 and 6.1.1.4'
Ag Ag -0.8971 1.1015 'International Tables Vol C Tables 4.2.6.8 and 6.1.1.4'
I I -0.4742 1.8119 'International Tables Vol C Tables 4.2.6.8 and 6.1.1.4'
W W -0.8490 6.8722 'International Tables Vol C Tables 4.2.6.8 and 6.1.1.4'

loop_
_geom_angle_atom_site_label_1
_geom_angle_atom_site_label_2
_geom_angle_atom_site_label_3
_geom_angle_site_symmetry_1
_geom_angle_site_symmetry_3
_geom_angle
_geom_angle_publ_flag
Se1 W Se2 . 3_565 106.93(3) n
Se1 W Se2 . 2_665 106.93(3) n
Se2 W Se2 3_565 2_665 111.89(2) n
Se1 W Se2 . . 106.93(3) y
Se2 W Se2 3_565 . 111.89(2) n
Se2 W Se2 2_665 . 111.89(2) y
Se1 W Ag . 2_665 135.33(2) n
Se2 W Ag 3_565 2_665 56.71(3) n
Se2 W Ag 2_665 2_665 57.46(3) n
Se2 W Ag . 2_665 117.74(4) n
Se1 W Ag . 3_565 135.33(2) n
Se2 W Ag 3_565 3_565 57.46(3) n
Se2 W Ag 2_665 3_565 117.74(4) n
Se2 W Ag . 3_565 56.71(3) n
Ag W Ag 2_665 3_565 75.01(4) n
Se1 W Ag . . 135.33(2) n
Se2 W Ag 3_565 . 117.74(4) n
Se2 W Ag 2_665 . 56.71(3) n
Se2 W Ag . . 57.46(3) n
Ag W Ag 2_665 . 75.01(4) n
Ag W Ag 3_565 . 75.01(4) n
W Se2 Ag . 3_565 73.62(3) y
W Se2 Ag . . 73.07(3) y
Ag Se2 Ag 3_565 . 88.03(4) y
Ag I Ag 2_665 3_565 71.29(4) n
Ag I Ag 2_665 . 71.29(4) n
Ag I Ag 3_565 . 71.29(4) y
P Ag Se2 . 2_665 128.95(6) y
P Ag Se2 . . 127.89(6) y
Se2 Ag Se2 2_665 . 97.40(5) y
P Ag W . . 171.01(6) n
Se2 Ag W 2_665 . 49.67(2) n
Se2 Ag W . . 49.48(2) n
P Ag I . . 95.92(7) y
Se2 Ag I 2_665 . 99.36(4) y
Se2 Ag I . . 98.71(4) y
W Ag I . . 93.04(4) n
C2 P C3 . . 103.1(4) n
C2 P C1 . . 103.9(4) n
C3 P C1 . . 103.9(4) n
C2 P Ag . . 111.6(3) n
C3 P Ag . . 112.8(3) n
C1 P Ag . . 119.9(3) n
C8 C3 C4 . . 117.3(8) n
C8 C3 P . . 123.1(7) n
C4 C3 P . . 119.5(7) n
C5 C4 C3 . . 119.7(8) n
C4 C5 C6 . . 121.7(8) n
C5 C6 C7 . . 119.9(9) n
C8 C7 C6 . . 118.9(8) n
C7 C8 C3 . . 122.2(8) n

loop_
_geom_bond_atom_site_label_1
_geom_bond_atom_site_label_2
_geom_bond_site_symmetry_2
_geom_bond_distance
_geom_bond_publ_flag
W Se1 . 2.262(2) y
W Se2 3_565 2.3640(10) n
W Se2 2_665 2.3640(10) n
W Se2 . 2.3640(10) y
W Ag 2_665 2.9760(10) n
W Ag 3_565 2.9760(10) n
W Ag . 2.9760(10) y
Se2 Ag 3_565 2.5930(10) y
Se2 Ag . 2.6220(10) y
I Ag 2_665 3.1090(10) n
I Ag 3_565 3.1090(10) n
I Ag . 3.1090(10) y
Ag P . 2.391(2) y
Ag Se2 2_665 2.5930(10) n
P C2 . 1.788(8) n
P C3 . 1.796(9) n
P C1 . 1.823(8) n
C3 C8 . 1.381(12) n
C3 C4 . 1.422(12) n
C4 C5 . 1.343(14) n
C5 C6 . 1.371(14) n
C6 C7 . 1.378(13) n
C7 C8 . 1.369(13) n
